data_4104263
loop_
_publ_author_name
'Heather R. Lucas'
'Lei Li'
'Amy A. Narducci Sarjeant'
'Michael A. Vance'
'Edward I. Solomon'
'Kenneth D. Karlin'

_publ_section_title
;
 Toluene and Ethylbenzene Aliphatic C-H Bond Oxidations Initiated by a
 Dicopper(II)-\m-1,2-Peroxo Complex
;
_journal_name_full 'Journal of the American Chemical Society'
_journal_page_first 3230
_journal_page_last 3245
_journal_paper_doi 10.1021/ja807081d
_journal_volume 131
_journal_year 2009
_chemical_formula_moiety ' C46 H56 Cu2 N6 O4, 2(C24 B F20)'
_chemical_formula_sum 'C94 H56 B2 Cu2 F40 N6 O4'
_chemical_formula_weight 2242.15
_chemical_name_systematic
; 
 ? 
;
_space_group_IT_number 2
_symmetry_cell_setting triclinic
_symmetry_space_group_name_Hall '-P 1'
_symmetry_space_group_name_H-M 'P -1'
_atom_sites_solution_hydrogens geom
_atom_sites_solution_primary direct
_atom_sites_solution_secondary difmap
_audit_creation_date
;
'Fri Jul 14 09:59:54 2006'
;
_audit_creation_method SHELXL-97
_cell_angle_alpha 74.404(11)
_cell_angle_beta 84.914(12)
_cell_angle_gamma 80.369(12)
_cell_formula_units_Z 1
_cell_length_a 12.330(2)
_cell_length_b 12.7247(17)
_cell_length_c 14.7999(18)
_cell_measurement_reflns_used 12640
_cell_measurement_theta_max 28.9952
_cell_measurement_theta_min 3.7987
_cell_volume 2202.7(6)
_computing_cell_refinement 'Oxford Diffraction CrysAlis RED'
_computing_data_collection 'Oxford Diffraction CrysAlis CCD'
_computing_data_reduction 'Oxford Diffraction CrysAlis RED'
_computing_molecular_graphics 'Sheldrick, G.M. (2000). SHELXTL v6.10.'
_computing_publication_material 'Sheldrick, G.M. (2000). SHELXTL v6.10.'
_computing_structure_refinement 'Sheldrick, G.M. (2000). SHELXTL v6.10.'
_computing_structure_solution 'Sheldrick, G.M. (2000). SHELXTL v6.10.'
_diffrn_ambient_temperature 110
_diffrn_detector_area_resol_mean 15.9890
_diffrn_measured_fraction_theta_full 0.992
_diffrn_measured_fraction_theta_max 0.974
_diffrn_measurement_details 'see scan set'
_diffrn_measurement_device Kappa
_diffrn_measurement_device_type Xcalibur3
_diffrn_measurement_method ' omega scans'
_diffrn_orient_matrix_UB_11 -0.0504565003
_diffrn_orient_matrix_UB_12 -0.0006597624
_diffrn_orient_matrix_UB_13 -0.0192592435
_diffrn_orient_matrix_UB_21 0.0208621632
_diffrn_orient_matrix_UB_22 -0.0522706040
_diffrn_orient_matrix_UB_23 -0.0081682822
_diffrn_orient_matrix_UB_31 -0.0207820460
_diffrn_orient_matrix_UB_32 -0.0263997264
_diffrn_orient_matrix_UB_33 0.0452508721
_diffrn_radiation_monochromator graphite
_diffrn_radiation_source 'Enhance (Mo) X-ray Source'
_diffrn_radiation_type 'Mo K\a'
_diffrn_radiation_wavelength 0.71073
_diffrn_reflns_av_R_equivalents 0.0255
_diffrn_reflns_av_sigmaI/netI 0.0403
_diffrn_reflns_limit_h_max 16
_diffrn_reflns_limit_h_min -16
_diffrn_reflns_limit_k_max 16
_diffrn_reflns_limit_k_min -16
_diffrn_reflns_limit_l_max 19
_diffrn_reflns_limit_l_min -19
_diffrn_reflns_number 22767
_diffrn_reflns_resolution_max 0.75
_diffrn_reflns_theta_full 25.00
_diffrn_reflns_theta_max 28.28
_diffrn_reflns_theta_min 3.81
_diffrn_source_current 40
_diffrn_source_power 2
_diffrn_source_voltage 50
_diffrn_standards_interval_count 0
_diffrn_standards_interval_time 0
_exptl_absorpt_coefficient_mu 0.626
_exptl_absorpt_correction_T_max 0.962
_exptl_absorpt_correction_T_min 0.805
_exptl_absorpt_correction_type analytical
_exptl_absorpt_process_details
;
CrysAlis RED, Oxford Diffraction Ltd.,
Version 1.171.29.5 (release 22-02-2006 CrysAlis171 .NET)
(compiled Feb 22 2006,13:01:44)
Analytical numeric absorption correction using a multifaceted crystal
        model based on expressions derived by R.C. Clark & J.S. Reid.
(Clark, R. C. & Reid, J. S. (1995). Acta Cryst. A51, 887-897)
;
_exptl_crystal_colour green
_exptl_crystal_density_diffrn 1.690
_exptl_crystal_density_method 'not measured'
_exptl_crystal_description 'thick plate'
_exptl_crystal_F_000 1122
_exptl_crystal_size_max 0.2953
_exptl_crystal_size_mid 0.1717
_exptl_crystal_size_min 0.0138
_refine_diff_density_max 0.556
_refine_diff_density_min -0.709
_refine_diff_density_rms 0.067
_refine_ls_extinction_method none
_refine_ls_goodness_of_fit_ref 1.110
_refine_ls_hydrogen_treatment mixed
_refine_ls_matrix_type full
_refine_ls_number_parameters 675
_refine_ls_number_reflns 10667
_refine_ls_number_restraints 0
_refine_ls_restrained_S_all 1.110
_refine_ls_R_factor_all 0.0561
_refine_ls_R_factor_gt 0.0375
_refine_ls_shift/su_max 0.000
_refine_ls_shift/su_mean 0.000
_refine_ls_structure_factor_coef Fsqd
_refine_ls_weighting_details 'calc w=1/[\s^2^(Fo^2^)+(0.0582P)^2^+0.0000P] where P=(Fo^2^+2Fc^2^)/3'
_refine_ls_weighting_scheme calc
_refine_ls_wR_factor_gt 0.1004
_refine_ls_wR_factor_ref 0.1050
_reflns_number_gt 7840
_reflns_number_total 10667
_reflns_threshold_expression >2sigma(I)
_cod_data_source_file ja807081d_si_006.cif
_cod_data_source_block x0266
_cod_original_sg_symbol_H-M 'P-1   '
_cod_database_code 4104263
_audit_creation_method_reference
;
CrysAlis RED, Oxford Diffraction Ltd.,
Version 1.171.29.5 (release 22-02-2006 CrysAlis171 .NET)
(compiled Feb 22 2006,13:01:44)
;
_computing_data_collection_reference
;
CrysAlis CCD, Oxford Diffraction Ltd.,
Version 1.171.29.5 (release 22-02-2006 CrysAlis171 .NET)
(compiled Feb 22 2006,13:01:44)
;
_computing_cell_refinment_reference
;
CrysAlis RED, Oxford Diffraction Ltd.,
Version 1.171.29.5 (release 22-02-2006 CrysAlis171 .NET)
(compiled Feb 22 2006,13:01:44)
;
_computing_data_reduction_reference
;
CrysAlis RED, Oxford Diffraction Ltd.,
Version 1.171.29.5 (release 22-02-2006 CrysAlis171 .NET)
(compiled Feb 22 2006,13:01:44)
;
_cell_measurement_resolution_max 0.73
_jhu_your_name_here 'Dr. Amy A Sarjeant'
_jhu_your_lab_here 'NCB 240'
_jhu_your_phone_number_here x6-8569
_jhu_your_email_here xray@jhu.edu
_jhu_institutional_source 'Karlin Lab'
_jhu_submitting_scientist 'Heather Lucas'
_jhu_scientist_phone x6-6161
_jhu_scientist_email hlucas4@jhu.edu
_jhu_identifying_number x0266
_jhu_xray_labbook II-15
_jhu_crystalization_labbook II-109
_jhu_crystalization_solvent Toluene
_jhu_crystalization_method
;
;
_jhu_diffraction_detector_distance 50
_jhu_quality_factor 1

loop_
_symmetry_equiv_pos_as_xyz
'x, y, z'
'-x, -y, -z'

loop_
_atom_site_label
_atom_site_type_symbol
_atom_site_fract_x
_atom_site_fract_y
_atom_site_fract_z
_atom_site_U_iso_or_equiv
_atom_site_adp_type
_atom_site_occupancy
_atom_site_symmetry_multiplicity
_atom_site_calc_flag
_atom_site_refinement_flags
Cu1 Cu 0.05009(2) 0.017731(18) 0.406186(16) 0.01856(8) Uani 1 1 d .
N1 N -0.06988(14) 0.11946(14) 0.29919(12) 0.0233(4) Uani 1 1 d .
N2 N 0.14345(13) 0.13722(12) 0.32171(10) 0.0163(3) Uani 1 1 d .
N3 N 0.12937(14) -0.07700(13) 0.32540(11) 0.0208(4) Uani 1 1 d .
O1 O 0.22480(13) -0.02647(12) 0.47316(11) 0.0348(4) Uani 1 1 d .
O2 O 0.00579(13) 0.10194(11) 0.49951(10) 0.0227(3) Uani 1 1 d .
H2 H 0.066(2) 0.117(2) 0.5181(18) 0.042(8) Uiso 1 1 d .
C1 C -0.16223(18) 0.09770(18) 0.27212(16) 0.0299(5) Uani 1 1 d .
H1A H -0.1839 0.0274 0.2996 0.036 Uiso 1 1 calc R
C2 C -0.22743(19) 0.1728(2) 0.20600(17) 0.0339(5) Uani 1 1 d .
H2A H -0.2931 0.1548 0.1889 0.041 Uiso 1 1 calc R
C3 C -0.1958(2) 0.2751(2) 0.16478(17) 0.0345(5) Uani 1 1 d .
H3A H -0.2398 0.3288 0.1197 0.041 Uiso 1 1 calc R
C4 C -0.09882(18) 0.29719(17) 0.19064(15) 0.0268(5) Uani 1 1 d .
H4A H -0.0736 0.3656 0.1620 0.032 Uiso 1 1 calc R
C5 C -0.03918(17) 0.21848(16) 0.25862(14) 0.0210(4) Uani 1 1 d .
C6 C 0.06470(16) 0.24052(15) 0.29260(14) 0.0203(4) Uani 1 1 d .
H6A H 0.0996 0.2940 0.2417 0.024 Uiso 1 1 calc R
H6B H 0.0459 0.2736 0.3464 0.024 Uiso 1 1 calc R
C7 C 0.18709(16) 0.09572(15) 0.23760(13) 0.0184(4) Uani 1 1 d .
H7A H 0.2591 0.1205 0.2157 0.022 Uiso 1 1 calc R
H7B H 0.1357 0.1277 0.1861 0.022 Uiso 1 1 calc R
C8 C 0.20094(16) -0.02827(15) 0.25967(13) 0.0171(4) Uani 1 1 d .
C9 C 0.27900(17) -0.08783(17) 0.21286(14) 0.0219(4) Uani 1 1 d .
H9A H 0.3294 -0.0519 0.1675 0.026 Uiso 1 1 calc R
C10 C 0.28243(19) -0.20095(17) 0.23326(15) 0.0283(5) Uani 1 1 d .
H10A H 0.3357 -0.2440 0.2023 0.034 Uiso 1 1 calc R
C11 C 0.20763(19) -0.25070(18) 0.29905(15) 0.0305(5) Uani 1 1 d .
H11A H 0.2079 -0.3281 0.3130 0.037 Uiso 1 1 calc R
C12 C 0.13289(19) -0.18707(16) 0.34403(14) 0.0258(5) Uani 1 1 d .
H12A H 0.0820 -0.2217 0.3897 0.031 Uiso 1 1 calc R
C13 C 0.23434(16) 0.15106(15) 0.37349(13) 0.0179(4) Uani 1 1 d .
C14 C 0.27602(17) 0.06533(16) 0.44782(14) 0.0228(4) Uani 1 1 d .
C15 C 0.36272(18) 0.07729(18) 0.49523(15) 0.0278(5) Uani 1 1 d .
H15A H 0.3917 0.0188 0.5459 0.033 Uiso 1 1 calc R
C16 C 0.40733(18) 0.17417(18) 0.46921(14) 0.0256(4) Uani 1 1 d .
H16A H 0.4667 0.1812 0.5028 0.031 Uiso 1 1 calc R
C17 C 0.36795(17) 0.26169(16) 0.39533(13) 0.0207(4) Uani 1 1 d .
C18 C 0.28125(16) 0.24736(16) 0.34867(13) 0.0191(4) Uani 1 1 d .
H18A H 0.2527 0.3057 0.2977 0.023 Uiso 1 1 calc R
C19 C 0.42191(18) 0.36597(17) 0.36509(15) 0.0267(5) Uani 1 1 d .
C20 C 0.52058(19) 0.3468(2) 0.29744(17) 0.0346(5) Uani 1 1 d .
H20A H 0.5757 0.2875 0.3306 0.052 Uiso 1 1 calc R
H20B H 0.5532 0.4148 0.2740 0.052 Uiso 1 1 calc R
H20C H 0.4958 0.3259 0.2445 0.052 Uiso 1 1 calc R
C21 C 0.4614(3) 0.3943(2) 0.44932(19) 0.0510(7) Uani 1 1 d .
H21A H 0.3999 0.3995 0.4954 0.076 Uiso 1 1 calc R
H21B H 0.4893 0.4650 0.4285 0.076 Uiso 1 1 calc R
H21C H 0.5203 0.3364 0.4782 0.076 Uiso 1 1 calc R
C22 C 0.34225(19) 0.46458(17) 0.31368(18) 0.0332(5) Uani 1 1 d .
H22A H 0.2725 0.4695 0.3507 0.050 Uiso 1 1 calc R
H22B H 0.3289 0.4553 0.2522 0.050 Uiso 1 1 calc R
H22C H 0.3742 0.5323 0.3052 0.050 Uiso 1 1 calc R
C23 C 0.2866(2) -0.13052(18) 0.51106(18) 0.0365(6) Uani 1 1 d .
H23A H 0.3208 -0.1292 0.5679 0.055 Uiso 1 1 calc R
H23B H 0.3440 -0.1477 0.4648 0.055 Uiso 1 1 calc R
H23C H 0.2379 -0.1870 0.5268 0.055 Uiso 1 1 calc R
B1 B -0.22782(18) -0.26078(17) 0.17246(15) 0.0163(4) Uani 1 1 d .
F1 F -0.16625(10) -0.29448(10) -0.02693(8) 0.0275(3) Uani 1 1 d .
F2 F -0.29607(12) -0.35312(10) -0.12904(8) 0.0348(3) Uani 1 1 d .
F3 F -0.50206(11) -0.39551(10) -0.06331(9) 0.0346(3) Uani 1 1 d .
F4 F -0.56946(10) -0.38864(10) 0.11497(9) 0.0288(3) Uani 1 1 d .
F5 F -0.43754(9) -0.33586(9) 0.22337(8) 0.0226(2) Uani 1 1 d .
F6 F -0.24979(10) -0.50567(9) 0.25339(8) 0.0255(3) Uani 1 1 d .
F7 F -0.19029(11) -0.62668(9) 0.42113(9) 0.0344(3) Uani 1 1 d .
F8 F -0.11117(10) -0.53590(10) 0.54404(8) 0.0304(3) Uani 1 1 d .
F9 F -0.09331(10) -0.31695(10) 0.49256(8) 0.0267(3) Uani 1 1 d .
F10 F -0.15090(10) -0.19296(9) 0.32333(8) 0.0230(3) Uani 1 1 d .
F11 F -0.27157(9) -0.07962(9) 0.00768(7) 0.0209(2) Uani 1 1 d .
F12 F -0.41888(10) 0.10298(9) -0.00935(8) 0.0256(3) Uani 1 1 d .
F13 F -0.54416(10) 0.14076(10) 0.14313(9) 0.0321(3) Uani 1 1 d .
F14 F -0.52203(10) -0.01120(10) 0.31154(8) 0.0287(3) Uani 1 1 d .
F15 F -0.38067(10) -0.19449(9) 0.32974(7) 0.0240(3) Uani 1 1 d .
F16 F -0.05872(10) -0.42891(9) 0.13123(9) 0.0296(3) Uani 1 1 d .
F17 F 0.14843(11) -0.41064(11) 0.06806(10) 0.0405(3) Uani 1 1 d .
F18 F 0.22382(10) -0.21335(12) 0.03482(9) 0.0366(3) Uani 1 1 d .
F19 F 0.08658(10) -0.03678(10) 0.07207(9) 0.0295(3) Uani 1 1 d .
F20 F -0.11835(9) -0.05206(9) 0.13275(8) 0.0219(2) Uani 1 1 d .
C101 C -0.26338(17) -0.32124(15) 0.01497(14) 0.0204(4) Uani 1 1 d .
C102 C -0.33042(19) -0.35111(16) -0.04036(14) 0.0238(4) Uani 1 1 d .
C103 C -0.43344(18) -0.37349(16) -0.00800(14) 0.0240(4) Uani 1 1 d .
C104 C -0.46774(17) -0.36844(15) 0.08194(14) 0.0217(4) Uani 1 1 d .
C105 C -0.39755(16) -0.34039(15) 0.13586(13) 0.0192(4) Uani 1 1 d .
C106 C -0.29311(16) -0.31430(15) 0.10626(13) 0.0188(4) Uani 1 1 d .
C107 C -0.20606(15) -0.34117(15) 0.27922(13) 0.0169(4) Uani 1 1 d .
C108 C -0.21311(16) -0.45285(15) 0.30981(14) 0.0197(4) Uani 1 1 d .
C109 C -0.18196(17) -0.51847(15) 0.39741(14) 0.0229(4) Uani 1 1 d .
C110 C -0.14258(16) -0.47341(16) 0.45876(14) 0.0220(4) Uani 1 1 d .
C111 C -0.13313(16) -0.36270(16) 0.43295(14) 0.0204(4) Uani 1 1 d .
C112 C -0.16436(16) -0.30037(15) 0.34495(13) 0.0180(4) Uani 1 1 d .
C113 C -0.31290(15) -0.14515(15) 0.17041(13) 0.0156(4) Uani 1 1 d .
C114 C -0.33055(15) -0.06510(15) 0.08623(13) 0.0169(4) Uani 1 1 d .
C115 C -0.40556(16) 0.02986(15) 0.07488(13) 0.0186(4) Uani 1 1 d .
C116 C -0.46994(16) 0.04902(16) 0.15164(14) 0.0208(4) Uani 1 1 d .
C117 C -0.45767(16) -0.02803(16) 0.23658(14) 0.0209(4) Uani 1 1 d .
C118 C -0.38193(16) -0.12238(15) 0.24398(13) 0.0180(4) Uani 1 1 d .
C119 C -0.10181(16) -0.24047(15) 0.13137(13) 0.0183(4) Uani 1 1 d .
C120 C -0.02648(17) -0.32859(16) 0.11593(14) 0.0224(4) Uani 1 1 d .
C121 C 0.08118(18) -0.32147(18) 0.08352(15) 0.0275(5) Uani 1 1 d .
C122 C 0.11941(17) -0.22221(19) 0.06639(14) 0.0265(5) Uani 1 1 d .
C123 C 0.04967(17) -0.13356(17) 0.08462(14) 0.0228(4) Uani 1 1 d .
C124 C -0.05741(16) -0.14465(15) 0.11667(13) 0.0183(4) Uani 1 1 d .

loop_
_atom_site_aniso_label
_atom_site_aniso_U_11
_atom_site_aniso_U_22
_atom_site_aniso_U_33
_atom_site_aniso_U_23
_atom_site_aniso_U_13
_atom_site_aniso_U_12
Cu1 0.02360(14) 0.01385(12) 0.01907(13) -0.00565(9) 0.00828(9) -0.00771(9)
N1 0.0237(9) 0.0190(8) 0.0299(9) -0.0099(7) 0.0022(7) -0.0069(7)
N2 0.0211(8) 0.0138(7) 0.0141(8) -0.0043(6) 0.0036(6) -0.0042(6)
N3 0.0270(9) 0.0158(8) 0.0196(8) -0.0043(7) 0.0051(7) -0.0066(7)
O1 0.0319(9) 0.0209(8) 0.0451(10) 0.0105(7) -0.0106(7) -0.0124(6)
O2 0.0303(8) 0.0172(7) 0.0226(7) -0.0069(6) 0.0092(6) -0.0118(6)
C1 0.0294(12) 0.0270(11) 0.0381(13) -0.0141(10) 0.0014(10) -0.0096(9)
C2 0.0262(12) 0.0395(13) 0.0425(14) -0.0193(11) -0.0072(10) -0.0057(10)
C3 0.0362(13) 0.0324(12) 0.0355(13) -0.0121(10) -0.0097(10) 0.0029(10)
C4 0.0312(12) 0.0196(10) 0.0295(11) -0.0071(9) -0.0017(9) -0.0022(9)
C5 0.0233(10) 0.0185(9) 0.0232(10) -0.0102(8) 0.0033(8) -0.0029(8)
C6 0.0248(10) 0.0134(9) 0.0225(10) -0.0044(8) 0.0021(8) -0.0043(8)
C7 0.0229(10) 0.0194(9) 0.0143(9) -0.0057(8) 0.0058(8) -0.0082(8)
C8 0.0207(10) 0.0183(9) 0.0135(9) -0.0050(7) -0.0002(7) -0.0048(7)
C9 0.0208(10) 0.0273(11) 0.0186(10) -0.0082(8) 0.0013(8) -0.0034(8)
C10 0.0320(12) 0.0252(11) 0.0268(11) -0.0120(9) 0.0039(9) 0.0040(9)
C11 0.0408(14) 0.0183(10) 0.0310(12) -0.0084(9) 0.0025(10) 0.0003(9)
C12 0.0357(12) 0.0165(10) 0.0244(11) -0.0048(8) 0.0072(9) -0.0068(9)
C13 0.0217(10) 0.0188(9) 0.0149(9) -0.0069(8) 0.0038(7) -0.0059(8)
C14 0.0263(11) 0.0204(10) 0.0204(10) -0.0009(8) 0.0026(8) -0.0088(8)
C15 0.0272(12) 0.0295(11) 0.0220(11) 0.0036(9) -0.0038(9) -0.0067(9)
C16 0.0251(11) 0.0331(12) 0.0209(10) -0.0079(9) 0.0001(8) -0.0101(9)
C17 0.0244(10) 0.0222(10) 0.0178(10) -0.0091(8) 0.0051(8) -0.0071(8)
C18 0.0235(10) 0.0186(9) 0.0161(9) -0.0062(8) 0.0041(8) -0.0049(8)
C19 0.0291(12) 0.0263(11) 0.0303(12) -0.0132(9) 0.0014(9) -0.0118(9)
C20 0.0255(12) 0.0316(12) 0.0438(14) -0.0040(11) 0.0071(10) -0.0097(10)
C21 0.078(2) 0.0432(15) 0.0447(16) -0.0194(13) -0.0120(15) -0.0285(14)
C22 0.0328(13) 0.0188(10) 0.0496(15) -0.0102(10) 0.0054(11) -0.0096(9)
C23 0.0326(13) 0.0220(11) 0.0493(15) 0.0003(10) -0.0005(11) -0.0049(9)
B1 0.0178(11) 0.0132(10) 0.0172(10) -0.0026(8) 0.0025(8) -0.0042(8)
F1 0.0318(7) 0.0305(7) 0.0213(6) -0.0076(5) 0.0095(5) -0.0118(5)
F2 0.0553(9) 0.0364(7) 0.0167(6) -0.0109(5) 0.0046(6) -0.0149(6)
F3 0.0489(8) 0.0325(7) 0.0282(7) -0.0082(6) -0.0107(6) -0.0170(6)
F4 0.0238(7) 0.0303(7) 0.0361(7) -0.0113(6) -0.0002(5) -0.0111(5)
F5 0.0226(6) 0.0273(6) 0.0208(6) -0.0100(5) 0.0060(5) -0.0092(5)
F6 0.0336(7) 0.0152(5) 0.0291(6) -0.0057(5) -0.0011(5) -0.0077(5)
F7 0.0464(8) 0.0142(6) 0.0381(7) 0.0049(5) -0.0049(6) -0.0095(5)
F8 0.0317(7) 0.0292(7) 0.0224(6) 0.0058(5) -0.0031(5) -0.0021(5)
F9 0.0302(7) 0.0317(7) 0.0208(6) -0.0086(5) -0.0055(5) -0.0064(5)
F10 0.0303(7) 0.0143(5) 0.0252(6) -0.0031(5) -0.0039(5) -0.0076(5)
F11 0.0237(6) 0.0203(6) 0.0166(6) -0.0019(4) 0.0041(4) -0.0045(5)
F12 0.0256(6) 0.0209(6) 0.0246(6) 0.0035(5) -0.0031(5) -0.0019(5)
F13 0.0261(7) 0.0231(6) 0.0410(7) -0.0055(6) 0.0017(6) 0.0073(5)
F14 0.0256(7) 0.0345(7) 0.0249(6) -0.0126(5) 0.0053(5) 0.0032(5)
F15 0.0276(7) 0.0239(6) 0.0159(6) -0.0013(5) 0.0032(5) 0.0003(5)
F16 0.0305(7) 0.0144(6) 0.0419(7) -0.0071(5) 0.0075(6) -0.0027(5)
F17 0.0271(7) 0.0357(8) 0.0548(9) -0.0157(7) 0.0095(6) 0.0065(6)
F18 0.0164(6) 0.0527(8) 0.0405(8) -0.0113(7) 0.0065(5) -0.0098(6)
F19 0.0256(7) 0.0297(7) 0.0333(7) -0.0008(5) -0.0024(5) -0.0163(5)
F20 0.0220(6) 0.0163(5) 0.0279(6) -0.0052(5) -0.0001(5) -0.0057(4)
C101 0.0253(11) 0.0141(9) 0.0214(10) -0.0041(8) 0.0030(8) -0.0048(8)
C102 0.0391(13) 0.0176(9) 0.0150(10) -0.0051(8) 0.0015(9) -0.0052(9)
C103 0.0360(12) 0.0172(9) 0.0212(10) -0.0044(8) -0.0084(9) -0.0081(9)
C104 0.0214(10) 0.0157(9) 0.0281(11) -0.0048(8) 0.0008(8) -0.0054(8)
C105 0.0243(10) 0.0135(9) 0.0204(10) -0.0061(8) 0.0014(8) -0.0028(8)
C106 0.0240(10) 0.0125(9) 0.0195(10) -0.0036(7) 0.0022(8) -0.0044(7)
C107 0.0155(9) 0.0143(9) 0.0202(10) -0.0034(7) 0.0028(7) -0.0034(7)
C108 0.0199(10) 0.0171(9) 0.0233(10) -0.0068(8) 0.0029(8) -0.0057(8)
C109 0.0233(11) 0.0124(9) 0.0283(11) 0.0016(8) 0.0040(8) -0.0039(8)
C110 0.0191(10) 0.0229(10) 0.0186(10) 0.0024(8) 0.0012(8) -0.0022(8)
C111 0.0186(10) 0.0226(10) 0.0203(10) -0.0070(8) 0.0012(8) -0.0025(8)
C112 0.0180(10) 0.0125(8) 0.0217(10) -0.0016(7) 0.0021(8) -0.0029(7)
C113 0.0155(9) 0.0142(9) 0.0185(9) -0.0046(7) -0.0001(7) -0.0061(7)
C114 0.0158(9) 0.0178(9) 0.0183(9) -0.0052(8) 0.0016(7) -0.0061(7)
C115 0.0186(10) 0.0174(9) 0.0190(10) 0.0001(8) -0.0044(8) -0.0064(8)
C116 0.0163(10) 0.0158(9) 0.0298(11) -0.0052(8) -0.0042(8) -0.0007(7)
C117 0.0188(10) 0.0244(10) 0.0224(10) -0.0109(8) 0.0031(8) -0.0054(8)
C118 0.0208(10) 0.0173(9) 0.0164(9) -0.0033(7) -0.0004(7) -0.0058(7)
C119 0.0198(10) 0.0172(9) 0.0164(9) -0.0019(7) 0.0018(7) -0.0037(7)
C120 0.0219(10) 0.0184(10) 0.0252(11) -0.0029(8) 0.0022(8) -0.0043(8)
C121 0.0220(11) 0.0278(11) 0.0287(11) -0.0062(9) 0.0031(9) 0.0036(9)
C122 0.0164(10) 0.0383(12) 0.0225(11) -0.0035(9) 0.0024(8) -0.0069(9)
C123 0.0217(10) 0.0241(10) 0.0213(10) 0.0009(8) -0.0032(8) -0.0094(8)
C124 0.0198(10) 0.0169(9) 0.0168(9) -0.0020(8) -0.0004(7) -0.0026(7)

loop_
_atom_type_symbol
_atom_type_description
_atom_type_scat_dispersion_real
_atom_type_scat_dispersion_imag
_atom_type_scat_source
C C 0.0033 0.0016 'International Tables Vol C Tables 4.2.6.8 and 6.1.1.4'
H H 0.0000 0.0000 'International Tables Vol C Tables 4.2.6.8 and 6.1.1.4'
B B 0.0013 0.0007 'International Tables Vol C Tables 4.2.6.8 and 6.1.1.4'
N N 0.0061 0.0033 'International Tables Vol C Tables 4.2.6.8 and 6.1.1.4'
O O 0.0106 0.0060 'International Tables Vol C Tables 4.2.6.8 and 6.1.1.4'
F F 0.0171 0.0103 'International Tables Vol C Tables 4.2.6.8 and 6.1.1.4'
Cu Cu 0.3201 1.2651 'International Tables Vol C Tables 4.2.6.8 and 6.1.1.4'

loop_
_exptl_crystal_face_index_h
_exptl_crystal_face_index_k
_exptl_crystal_face_index_l
_exptl_crystal_face_perp_dist
-7.00 8.00 17.00 0.2763
6.00 7.00 -16.00 0.2687
-1.00 17.00 1.00 0.0434
0.00 -17.00 0.00 0.0138
-17.00 -1.00 0.00 0.1154
15.00 7.00 12.00 0.1139
10.00 7.00 -13.00 0.2466
-3.00 0.00 -20.00 0.2953

loop_
_geom_angle_atom_site_label_1
_geom_angle_atom_site_label_2
_geom_angle_atom_site_label_3
_geom_angle
_geom_angle_site_symmetry_1
_geom_angle_site_symmetry_3
O2 Cu1 O2 84.37(6) 2_556 .
O2 Cu1 N3 95.68(6) 2_556 .
O2 Cu1 N3 166.46(7) . .
O2 Cu1 N2 166.92(6) 2_556 .
O2 Cu1 N2 93.50(6) . .
N3 Cu1 N2 83.38(6) . .
O2 Cu1 N1 115.60(7) 2_556 .
O2 Cu1 N1 95.95(6) . .
N3 Cu1 N1 96.21(7) . .
N2 Cu1 N1 77.43(6) . .
O2 Cu1 O1 91.73(6) 2_556 .
O2 Cu1 O1 86.04(7) . .
N3 Cu1 O1 80.42(7) . .
N2 Cu1 O1 75.24(6) . .
N1 Cu1 O1 152.67(6) . .
O2 Cu1 Cu1 42.33(4) 2_556 2_556
O2 Cu1 Cu1 42.05(4) . 2_556
N3 Cu1 Cu1 136.42(5) . 2_556
N2 Cu1 Cu1 134.17(4) . 2_556
N1 Cu1 Cu1 111.16(5) . 2_556
O1 Cu1 Cu1 88.49(4) . 2_556
C1 N1 C5 117.98(19) . .
C1 N1 Cu1 131.19(15) . .
C5 N1 Cu1 110.82(13) . .
C13 N2 C6 112.28(14) . .
C13 N2 C7 110.71(15) . .
C6 N2 C7 110.18(14) . .
C13 N2 Cu1 111.14(11) . .
C6 N2 Cu1 106.07(11) . .
C7 N2 Cu1 106.20(11) . .
C12 N3 C8 118.66(17) . .
C12 N3 Cu1 124.90(13) . .
C8 N3 Cu1 114.98(12) . .
C14 O1 C23 119.54(18) . .
C14 O1 Cu1 108.81(12) . .
C23 O1 Cu1 129.61(14) . .
Cu1 O2 Cu1 95.63(6) 2_556 .
Cu1 O2 H2 110.3(17) 2_556 .
Cu1 O2 H2 107.8(17) . .
N1 C1 C2 122.8(2) . .
N1 C1 H1A 118.6 . .
C2 C1 H1A 118.6 . .
C1 C2 C3 119.0(2) . .
C1 C2 H2A 120.5 . .
C3 C2 H2A 120.5 . .
C4 C3 C2 118.6(2) . .
C4 C3 H3A 120.7 . .
C2 C3 H3A 120.7 . .
C5 C4 C3 119.0(2) . .
C5 C4 H4A 120.5 . .
C3 C4 H4A 120.5 . .
N1 C5 C4 122.67(19) . .
N1 C5 C6 116.26(17) . .
C4 C5 C6 121.06(18) . .
N2 C6 C5 110.99(15) . .
N2 C6 H6A 109.4 . .
C5 C6 H6A 109.4 . .
N2 C6 H6B 109.4 . .
C5 C6 H6B 109.4 . .
H6A C6 H6B 108.0 . .
N2 C7 C8 111.78(15) . .
N2 C7 H7A 109.3 . .
C8 C7 H7A 109.3 . .
N2 C7 H7B 109.3 . .
C8 C7 H7B 109.3 . .
H7A C7 H7B 107.9 . .
N3 C8 C9 122.08(18) . .
N3 C8 C7 115.78(16) . .
C9 C8 C7 122.09(17) . .
C8 C9 C10 118.68(19) . .
C8 C9 H9A 120.7 . .
C10 C9 H9A 120.7 . .
C11 C10 C9 119.31(19) . .
C11 C10 H10A 120.3 . .
C9 C10 H10A 120.3 . .
C12 C11 C10 119.2(2) . .
C12 C11 H11A 120.4 . .
C10 C11 H11A 120.4 . .
N3 C12 C11 122.03(19) . .
N3 C12 H12A 119.0 . .
C11 C12 H12A 119.0 . .
C18 C13 C14 118.94(18) . .
C18 C13 N2 121.48(17) . .
C14 C13 N2 119.56(17) . .
O1 C14 C15 122.82(18) . .
O1 C14 C13 117.46(18) . .
C15 C14 C13 119.66(19) . .
C14 C15 C16 120.08(19) . .
C14 C15 H15A 120.0 . .
C16 C15 H15A 120.0 . .
C15 C16 C17 122.0(2) . .
C15 C16 H16A 119.0 . .
C17 C16 H16A 119.0 . .
C18 C17 C16 116.79(18) . .
C18 C17 C19 122.17(18) . .
C16 C17 C19 120.98(19) . .
C17 C18 C13 122.57(18) . .
C17 C18 H18A 118.7 . .
C13 C18 H18A 118.7 . .
C22 C19 C17 111.31(18) . .
C22 C19 C21 108.19(19) . .
C17 C19 C21 111.35(19) . .
C22 C19 C20 108.07(19) . .
C17 C19 C20 108.46(17) . .
C21 C19 C20 109.4(2) . .
C19 C20 H20A 109.5 . .
C19 C20 H20B 109.5 . .
H20A C20 H20B 109.5 . .
C19 C20 H20C 109.5 . .
H20A C20 H20C 109.5 . .
H20B C20 H20C 109.5 . .
C19 C21 H21A 109.5 . .
C19 C21 H21B 109.5 . .
H21A C21 H21B 109.5 . .
C19 C21 H21C 109.5 . .
H21A C21 H21C 109.5 . .
H21B C21 H21C 109.5 . .
C19 C22 H22A 109.5 . .
C19 C22 H22B 109.5 . .
H22A C22 H22B 109.5 . .
C19 C22 H22C 109.5 . .
H22A C22 H22C 109.5 . .
H22B C22 H22C 109.5 . .
O1 C23 H23A 109.5 . .
O1 C23 H23B 109.5 . .
H23A C23 H23B 109.5 . .
O1 C23 H23C 109.5 . .
H23A C23 H23C 109.5 . .
H23B C23 H23C 109.5 . .
C107 B1 C113 113.84(15) . .
C107 B1 C119 102.31(15) . .
C113 B1 C119 113.39(15) . .
C107 B1 C106 114.03(15) . .
C113 B1 C106 100.40(15) . .
C119 B1 C106 113.44(15) . .
F1 C101 C102 115.09(17) . .
F1 C101 C106 121.35(18) . .
C102 C101 C106 123.52(19) . .
F2 C102 C103 119.66(19) . .
F2 C102 C101 119.61(19) . .
C103 C102 C101 120.65(18) . .
F3 C103 C102 121.16(18) . .
F3 C103 C104 120.09(19) . .
C102 C103 C104 118.69(18) . .
F4 C104 C103 119.80(18) . .
F4 C104 C105 121.20(18) . .
C103 C104 C105 118.99(19) . .
F5 C105 C104 115.63(18) . .
F5 C105 C106 119.33(17) . .
C104 C105 C106 125.01(18) . .
C105 C106 C101 113.11(18) . .
C105 C106 B1 118.90(16) . .
C101 C106 B1 127.17(18) . .
C108 C107 C112 113.49(17) . .
C108 C107 B1 126.67(17) . .
C112 C107 B1 119.43(16) . .
F6 C108 C107 120.84(17) . .
F6 C108 C109 115.35(16) . .
C107 C108 C109 123.80(18) . .
F7 C109 C110 120.18(18) . .
F7 C109 C108 119.97(18) . .
C110 C109 C108 119.85(18) . .
F8 C110 C109 120.79(18) . .
F8 C110 C111 119.71(18) . .
C109 C110 C111 119.50(18) . .
F9 C111 C110 120.26(17) . .
F9 C111 C112 120.84(17) . .
C110 C111 C112 118.89(18) . .
F10 C112 C111 115.92(17) . .
F10 C112 C107 119.60(16) . .
C111 C112 C107 124.48(17) . .
C118 C113 C114 113.21(16) . .
C118 C113 B1 126.31(16) . .
C114 C113 B1 120.01(16) . .
F11 C114 C115 115.79(16) . .
F11 C114 C113 119.21(16) . .
C115 C114 C113 125.00(17) . .
F12 C115 C114 121.52(17) . .
F12 C115 C116 119.56(17) . .
C114 C115 C116 118.90(17) . .
F13 C116 C117 120.60(18) . .
F13 C116 C115 120.53(18) . .
C117 C116 C115 118.87(17) . .
F14 C117 C116 119.28(17) . .
F14 C117 C118 120.78(18) . .
C116 C117 C118 119.92(17) . .
F15 C118 C117 114.68(16) . .
F15 C118 C113 121.25(16) . .
C117 C118 C113 124.06(18) . .
C124 C119 C120 113.48(18) . .
C124 C119 B1 126.86(17) . .
C120 C119 B1 119.44(16) . .
F16 C120 C121 116.26(17) . .
F16 C120 C119 119.42(17) . .
C121 C120 C119 124.31(19) . .
F17 C121 C122 120.03(19) . .
F17 C121 C120 120.6(2) . .
C122 C121 C120 119.39(19) . .
F18 C122 C123 120.91(19) . .
F18 C122 C121 120.42(19) . .
C123 C122 C121 118.65(19) . .
F19 C123 C122 119.72(18) . .
F19 C123 C124 120.47(18) . .
C122 C123 C124 119.81(18) . .
F20 C124 C119 121.15(17) . .
F20 C124 C123 114.61(17) . .
C119 C124 C123 124.24(18) . .

loop_
_geom_bond_atom_site_label_1
_geom_bond_atom_site_label_2
_geom_bond_distance
_geom_bond_site_symmetry_2
Cu1 O2 1.9441(14) 2_556
Cu1 O2 1.9545(14) .
Cu1 N3 2.0029(16) .
Cu1 N2 2.1233(16) .
Cu1 N1 2.2458(18) .
Cu1 O1 2.3692(16) .
Cu1 Cu1 2.8887(6) 2_556
N1 C1 1.334(3) .
N1 C5 1.343(3) .
N2 C13 1.472(2) .
N2 C6 1.483(2) .
N2 C7 1.502(2) .
N3 C12 1.347(2) .
N3 C8 1.348(2) .
O1 C14 1.369(2) .
O1 C23 1.410(3) .
O2 Cu1 1.9440(14) 2_556
O2 H2 0.88(3) .
C1 C2 1.377(3) .
C1 H1A 0.9500 .
C2 C3 1.385(3) .
C2 H2A 0.9500 .
C3 C4 1.381(3) .
C3 H3A 0.9500 .
C4 C5 1.378(3) .
C4 H4A 0.9500 .
C5 C6 1.511(3) .
C6 H6A 0.9900 .
C6 H6B 0.9900 .
C7 C8 1.506(3) .
C7 H7A 0.9900 .
C7 H7B 0.9900 .
C8 C9 1.379(3) .
C9 C10 1.383(3) .
C9 H9A 0.9500 .
C10 C11 1.380(3) .
C10 H10A 0.9500 .
C11 C12 1.371(3) .
C11 H11A 0.9500 .
C12 H12A 0.9500 .
C13 C18 1.389(3) .
C13 C14 1.390(3) .
C14 C15 1.380(3) .
C15 C16 1.380(3) .
C15 H15A 0.9500 .
C16 C17 1.389(3) .
C16 H16A 0.9500 .
C17 C18 1.384(3) .
C17 C19 1.525(3) .
C18 H18A 0.9500 .
C19 C22 1.525(3) .
C19 C21 1.526(3) .
C19 C20 1.536(3) .
C20 H20A 0.9800 .
C20 H20B 0.9800 .
C20 H20C 0.9800 .
C21 H21A 0.9800 .
C21 H21B 0.9800 .
C21 H21C 0.9800 .
C22 H22A 0.9800 .
C22 H22B 0.9800 .
C22 H22C 0.9800 .
C23 H23A 0.9800 .
C23 H23B 0.9800 .
C23 H23C 0.9800 .
B1 C107 1.652(3) .
B1 C113 1.653(3) .
B1 C119 1.653(3) .
B1 C106 1.660(3) .
F1 C101 1.351(2) .
F2 C102 1.348(2) .
F3 C103 1.338(2) .
F4 C104 1.345(2) .
F5 C105 1.357(2) .
F6 C108 1.351(2) .
F7 C109 1.346(2) .
F8 C110 1.349(2) .
F9 C111 1.344(2) .
F10 C112 1.353(2) .
F11 C114 1.355(2) .
F12 C115 1.345(2) .
F13 C116 1.342(2) .
F14 C117 1.350(2) .
F15 C118 1.351(2) .
F16 C120 1.356(2) .
F17 C121 1.348(2) .
F18 C122 1.342(2) .
F19 C123 1.345(2) .
F20 C124 1.354(2) .
C101 C102 1.375(3) .
C101 C106 1.390(3) .
C102 C103 1.365(3) .
C103 C104 1.375(3) .
C104 C105 1.376(3) .
C105 C106 1.388(3) .
C107 C108 1.386(3) .
C107 C112 1.389(3) .
C108 C109 1.387(3) .
C109 C110 1.356(3) .
C110 C111 1.379(3) .
C111 C112 1.380(3) .
C113 C118 1.384(3) .
C113 C114 1.389(3) .
C114 C115 1.374(3) .
C115 C116 1.380(3) .
C116 C117 1.373(3) .
C117 C118 1.378(3) .
C119 C124 1.376(3) .
C119 C120 1.387(3) .
C120 C121 1.380(3) .
C121 C122 1.374(3) .
C122 C123 1.372(3) .
C123 C124 1.380(3) .

loop_
_geom_torsion_atom_site_label_1
_geom_torsion_atom_site_label_2
_geom_torsion_atom_site_label_3
_geom_torsion_atom_site_label_4
_geom_torsion
_geom_torsion_site_symmetry_1
_geom_torsion_site_symmetry_4
O2 Cu1 N1 C1 -20.3(2) 2_556 .
O2 Cu1 N1 C1 -106.90(19) . .
N3 Cu1 N1 C1 79.06(19) . .
N2 Cu1 N1 C1 160.84(19) . .
O1 Cu1 N1 C1 160.21(17) . .
Cu1 Cu1 N1 C1 -66.38(19) 2_556 .
O2 Cu1 N1 C5 159.10(12) 2_556 .
O2 Cu1 N1 C5 72.50(14) . .
N3 Cu1 N1 C5 -101.54(13) . .
N2 Cu1 N1 C5 -19.77(13) . .
O1 Cu1 N1 C5 -20.4(2) . .
Cu1 Cu1 N1 C5 113.02(12) 2_556 .
O2 Cu1 N2 C13 -18.4(3) 2_556 .
O2 Cu1 N2 C13 61.70(12) . .
N3 Cu1 N2 C13 -105.07(12) . .
N1 Cu1 N2 C13 157.03(12) . .
O1 Cu1 N2 C13 -23.27(11) . .
Cu1 Cu1 N2 C13 49.63(13) 2_556 .
O2 Cu1 N2 C6 -140.7(2) 2_556 .
O2 Cu1 N2 C6 -60.60(12) . .
N3 Cu1 N2 C6 132.63(12) . .
N1 Cu1 N2 C6 34.73(11) . .
O1 Cu1 N2 C6 -145.57(12) . .
Cu1 Cu1 N2 C6 -72.67(13) 2_556 .
O2 Cu1 N2 C7 102.0(3) 2_556 .
O2 Cu1 N2 C7 -177.82(12) . .
N3 Cu1 N2 C7 15.41(12) . .
N1 Cu1 N2 C7 -82.50(12) . .
O1 Cu1 N2 C7 97.21(12) . .
Cu1 Cu1 N2 C7 170.11(9) 2_556 .
O2 Cu1 N3 C12 -0.43(18) 2_556 .
O2 Cu1 N3 C12 89.1(3) . .
N2 Cu1 N3 C12 166.45(18) . .
N1 Cu1 N3 C12 -117.03(18) . .
O1 Cu1 N3 C12 90.37(17) . .
Cu1 Cu1 N3 C12 12.8(2) 2_556 .
O2 Cu1 N3 C8 -166.43(14) 2_556 .
O2 Cu1 N3 C8 -76.9(3) . .
N2 Cu1 N3 C8 0.46(14) . .
N1 Cu1 N3 C8 76.98(14) . .
O1 Cu1 N3 C8 -75.62(14) . .
Cu1 Cu1 N3 C8 -153.14(11) 2_556 .
O2 Cu1 O1 C14 -156.81(13) 2_556 .
O2 Cu1 O1 C14 -72.57(13) . .
N3 Cu1 O1 C14 107.72(14) . .
N2 Cu1 O1 C14 22.10(13) . .
N1 Cu1 O1 C14 22.7(2) . .
Cu1 Cu1 O1 C14 -114.60(13) 2_556 .
O2 Cu1 O1 C23 39.9(2) 2_556 .
O2 Cu1 O1 C23 124.1(2) . .
N3 Cu1 O1 C23 -55.58(19) . .
N2 Cu1 O1 C23 -141.2(2) . .
N1 Cu1 O1 C23 -140.56(18) . .
Cu1 Cu1 O1 C23 82.10(19) 2_556 .
O2 Cu1 O2 Cu1 0.0 2_556 2_556
N3 Cu1 O2 Cu1 -90.9(3) . 2_556
N2 Cu1 O2 Cu1 -167.06(7) . 2_556
N1 Cu1 O2 Cu1 115.23(7) . 2_556
O1 Cu1 O2 Cu1 -92.13(6) . 2_556
C5 N1 C1 C2 -1.1(3) . .
Cu1 N1 C1 C2 178.27(16) . .
N1 C1 C2 C3 0.7(4) . .
C1 C2 C3 C4 1.0(3) . .
C2 C3 C4 C5 -2.2(3) . .
C1 N1 C5 C4 -0.2(3) . .
Cu1 N1 C5 C4 -179.71(16) . .
C1 N1 C5 C6 178.90(18) . .
Cu1 N1 C5 C6 -0.6(2) . .
C3 C4 C5 N1 1.9(3) . .
C3 C4 C5 C6 -177.20(19) . .
C13 N2 C6 C5 -167.81(15) . .
C7 N2 C6 C5 68.29(19) . .
Cu1 N2 C6 C5 -46.24(17) . .
N1 C5 C6 N2 31.6(2) . .
C4 C5 C6 N2 -149.28(18) . .
C13 N2 C7 C8 93.02(18) . .
C6 N2 C7 C8 -142.17(16) . .
Cu1 N2 C7 C8 -27.73(18) . .
C12 N3 C8 C9 -1.6(3) . .
Cu1 N3 C8 C9 165.31(15) . .
C12 N3 C8 C7 175.83(18) . .
Cu1 N3 C8 C7 -17.2(2) . .
N2 C7 C8 N3 31.1(2) . .
N2 C7 C8 C9 -151.46(18) . .
N3 C8 C9 C10 1.0(3) . .
C7 C8 C9 C10 -176.26(18) . .
C8 C9 C10 C11 0.4(3) . .
C9 C10 C11 C12 -1.2(3) . .
C8 N3 C12 C11 0.8(3) . .
Cu1 N3 C12 C11 -164.75(17) . .
C10 C11 C12 N3 0.6(3) . .
C6 N2 C13 C18 -38.0(2) . .
C7 N2 C13 C18 85.6(2) . .
Cu1 N2 C13 C18 -156.59(14) . .
C6 N2 C13 C14 143.32(17) . .
C7 N2 C13 C14 -93.1(2) . .
Cu1 N2 C13 C14 24.7(2) . .
C23 O1 C14 C15 -33.7(3) . .
Cu1 O1 C14 C15 161.00(17) . .
C23 O1 C14 C13 149.1(2) . .
Cu1 O1 C14 C13 -16.1(2) . .
C18 C13 C14 O1 177.15(18) . .
N2 C13 C14 O1 -4.1(3) . .
C18 C13 C14 C15 -0.1(3) . .
N2 C13 C14 C15 178.68(18) . .
O1 C14 C15 C16 -176.7(2) . .
C13 C14 C15 C16 0.3(3) . .
C14 C15 C16 C17 -0.3(3) . .
C15 C16 C17 C18 0.1(3) . .
C15 C16 C17 C19 -177.26(19) . .
C16 C17 C18 C13 0.2(3) . .
C19 C17 C18 C13 177.51(18) . .
C14 C13 C18 C17 -0.2(3) . .
N2 C13 C18 C17 -178.95(17) . .
C18 C17 C19 C22 25.9(3) . .
C16 C17 C19 C22 -156.91(19) . .
C18 C17 C19 C21 146.7(2) . .
C16 C17 C19 C21 -36.1(3) . .
C18 C17 C19 C20 -92.9(2) . .
C16 C17 C19 C20 84.3(2) . .
F1 C101 C102 F2 0.8(3) . .
C106 C101 C102 F2 178.39(17) . .
F1 C101 C102 C103 -176.01(17) . .
C106 C101 C102 C103 1.6(3) . .
F2 C102 C103 F3 -1.2(3) . .
C101 C102 C103 F3 175.55(18) . .
F2 C102 C103 C104 -178.50(17) . .
C101 C102 C103 C104 -1.7(3) . .
F3 C103 C104 F4 1.8(3) . .
C102 C103 C104 F4 179.07(17) . .
F3 C103 C104 C105 -176.87(17) . .
C102 C103 C104 C105 0.4(3) . .
F4 C104 C105 F5 0.6(3) . .
C103 C104 C105 F5 179.26(16) . .
F4 C104 C105 C106 -177.50(17) . .
C103 C104 C105 C106 1.1(3) . .
F5 C105 C106 C101 -179.31(16) . .
C104 C105 C106 C101 -1.3(3) . .
F5 C105 C106 B1 -8.9(3) . .
C104 C105 C106 B1 169.16(17) . .
F1 C101 C106 C105 177.34(16) . .
C102 C101 C106 C105 -0.1(3) . .
F1 C101 C106 B1 7.9(3) . .
C102 C101 C106 B1 -169.58(18) . .
C107 B1 C106 C105 60.2(2) . .
C113 B1 C106 C105 -61.9(2) . .
C119 B1 C106 C105 176.78(16) . .
C107 B1 C106 C101 -130.9(2) . .
C113 B1 C106 C101 107.0(2) . .
C119 B1 C106 C101 -14.3(3) . .
C113 B1 C107 C108 130.17(19) . .
C119 B1 C107 C108 -107.1(2) . .
C106 B1 C107 C108 15.8(3) . .
C113 B1 C107 C112 -57.8(2) . .
C119 B1 C107 C112 64.9(2) . .
C106 B1 C107 C112 -172.19(16) . .
C112 C107 C108 F6 -178.57(16) . .
B1 C107 C108 F6 -6.1(3) . .
C112 C107 C108 C109 0.1(3) . .
B1 C107 C108 C109 172.51(18) . .
F6 C108 C109 F7 -0.5(3) . .
C107 C108 C109 F7 -179.21(18) . .
F6 C108 C109 C110 179.13(18) . .
C107 C108 C109 C110 0.4(3) . .
F7 C109 C110 F8 0.1(3) . .
C108 C109 C110 F8 -179.56(17) . .
F7 C109 C110 C111 179.12(18) . .
C108 C109 C110 C111 -0.5(3) . .
F8 C110 C111 F9 -0.3(3) . .
C109 C110 C111 F9 -179.38(17) . .
F8 C110 C111 C112 179.17(17) . .
C109 C110 C111 C112 0.1(3) . .
F9 C111 C112 F10 0.8(3) . .
C110 C111 C112 F10 -178.69(17) . .
F9 C111 C112 C107 179.91(17) . .
C110 C111 C112 C107 0.4(3) . .
C108 C107 C112 F10 178.58(16) . .
B1 C107 C112 F10 5.5(3) . .
C108 C107 C112 C111 -0.5(3) . .
B1 C107 C112 C111 -173.54(18) . .
C107 B1 C113 C118 -14.5(3) . .
C119 B1 C113 C118 -130.93(19) . .
C106 B1 C113 C118 107.7(2) . .
C107 B1 C113 C114 173.91(17) . .
C119 B1 C113 C114 57.5(2) . .
C106 B1 C113 C114 -63.8(2) . .
C118 C113 C114 F11 -177.26(16) . .
B1 C113 C114 F11 -4.6(3) . .
C118 C113 C114 C115 2.0(3) . .
B1 C113 C114 C115 174.62(17) . .
F11 C114 C115 F12 0.1(3) . .
C113 C114 C115 F12 -179.15(17) . .
F11 C114 C115 C116 178.82(17) . .
C113 C114 C115 C116 -0.5(3) . .
F12 C115 C116 F13 -1.2(3) . .
C114 C115 C116 F13 -179.89(17) . .
F12 C115 C116 C117 178.06(17) . .
C114 C115 C116 C117 -0.7(3) . .
F13 C116 C117 F14 0.7(3) . .
C115 C116 C117 F14 -178.50(17) . .
F13 C116 C117 C118 179.30(18) . .
C115 C116 C117 C118 0.1(3) . .
F14 C117 C118 F15 1.5(3) . .
C116 C117 C118 F15 -177.06(17) . .
F14 C117 C118 C113 -179.75(18) . .
C116 C117 C118 C113 1.7(3) . .
C114 C113 C118 F15 176.08(16) . .
B1 C113 C118 F15 4.0(3) . .
C114 C113 C118 C117 -2.6(3) . .
B1 C113 C118 C117 -174.68(18) . .
C107 B1 C119 C124 -107.8(2) . .
C113 B1 C119 C124 15.2(3) . .
C106 B1 C119 C124 128.9(2) . .
C107 B1 C119 C120 66.5(2) . .
C113 B1 C119 C120 -170.47(17) . .
C106 B1 C119 C120 -56.8(2) . .
C124 C119 C120 F16 177.65(17) . .
B1 C119 C120 F16 2.6(3) . .
C124 C119 C120 C121 -3.7(3) . .
B1 C119 C120 C121 -178.76(19) . .
F16 C120 C121 F17 0.4(3) . .
C119 C120 C121 F17 -178.28(19) . .
F16 C120 C121 C122 179.92(18) . .
C119 C120 C121 C122 1.3(3) . .
F17 C121 C122 F18 -0.4(3) . .
C120 C121 C122 F18 -179.98(19) . .
F17 C121 C122 C123 -178.69(19) . .
C120 C121 C122 C123 1.8(3) . .
F18 C122 C123 F19 -1.0(3) . .
C121 C122 C123 F19 177.28(18) . .
F18 C122 C123 C124 179.74(18) . .
C121 C122 C123 C124 -2.0(3) . .
C120 C119 C124 F20 -176.95(16) . .
B1 C119 C124 F20 -2.4(3) . .
C120 C119 C124 C123 3.5(3) . .
B1 C119 C124 C123 178.06(18) . .
F19 C123 C124 F20 0.4(3) . .
C122 C123 C124 F20 179.64(17) . .
F19 C123 C124 C119 179.96(18) . .
C122 C123 C124 C119 -0.8(3) . .

loop_
_diffrn_scan_number
_diffrn_scan_type
_diffrn_scan_start
_diffrn_scan_end
_diffrn_scan_width
_diffrn_scan_exptime
_diffrn_scan_omega
_diffrn_scan_theta
_diffrn_scan_kappa
_diffrn_scan_phi
_diffrn_scan_omega1
_diffrn_scan_theta1
_diffrn_scan_frames
1 omega 3.00 55.00 1.00 45.00 - 23.16 -75.00 0.00 0.00 0.00 52
2 omega 43.00 95.00 1.00 45.00 - 23.16 75.00 0.00 0.00 0.00 52
3 omega -49.00 3.00 1.00 45.00 - 23.16 -75.00 0.00 0.00 0.00 52
4 omega -9.00 43.00 1.00 45.00 - 23.16 75.00 120.00 0.00 0.00 52
5 omega -49.00 0.00 1.00 45.00 - 23.16 -45.00 240.00 0.00 0.00 49
6 omega 43.00 95.00 1.00 45.00 - 23.16 75.00 120.00 0.00 0.00 52
7 omega 46.00 96.00 1.00 45.00 - 23.16 45.00 240.00 0.00 0.00 50
8 omega 1.00 50.00 1.00 45.00 - 23.16 -45.00 240.00 0.00 0.00 49
9 omega -9.00 41.00 1.00 45.00 - 23.16 75.00 240.00 0.00 0.00 50
10 omega 46.00 74.00 1.00 45.00 - 23.16 45.00 120.00 0.00 0.00 28
11 omega -47.00 -19.00 1.00 45.00 - -23.93 -45.00 120.00 0.00 0.00 28
12 omega -20.00 8.00 1.00 45.00 - -23.93 -75.00 240.00 0.00 0.00 28
